data_4345469
loop_
_publ_author_name
'Concia, Alda Lisa'
'Beccia, Maria Rosa'
'Orio, Maylis'
'Ferre, Francine Terra'
'Scarpellini, Marciela'
'Biaso, Fr\'ed\'eric'
'Guigliarelli, Bruno'
'R\'eglier, Marius'
'Simaan, A. Jalila'

_publ_section_title
;
 Copper Complexes as Bioinspired Models for Lytic Polysaccharide
 Monooxygenases.
;
_journal_issue 3
_journal_name_full 'Inorganic chemistry'
_journal_page_first 1023
_journal_page_last 1026
_journal_paper_doi 10.1021/acs.inorgchem.6b02165
_journal_volume 56
_journal_year 2017
_chemical_formula_moiety 'C14 H19 Cu N5, 2(Cl O4)'
_chemical_formula_sum 'C14 H19 Cl2 Cu N5 O8'
_chemical_formula_weight 519.78
_space_group_crystal_system triclinic
_space_group_IT_number 2
_space_group_name_Hall '-P 1'
_space_group_name_H-M_alt 'P -1'
_symmetry_space_group_name_Hall '-P 1'
_symmetry_space_group_name_H-M 'P -1'
_atom_sites_solution_hydrogens geom
_audit_creation_date 2016-10-18
_audit_creation_method
;
Olex2 1.2
(compiled 2016.08.31 svn.r3340 for OlexSys, GUI svn.r5227)
;
_cell_angle_alpha 84.583(2)
_cell_angle_beta 79.429(3)
_cell_angle_gamma 83.371(3)
_cell_formula_units_Z 2
_cell_length_a 8.8001(3)
_cell_length_b 10.4679(3)
_cell_length_c 11.3132(3)
_cell_measurement_reflns_used 4839
_cell_measurement_temperature 293(2)
_cell_measurement_theta_max 74.8280
_cell_measurement_theta_min 4.0400
_cell_volume 1014.75(5)
_computing_cell_refinement
;
CrysAlisPro, Agilent Technologies,
Version 1.171.37.35 (release 13-08-2014 CrysAlis171 .NET)
(compiled Aug 13 2014,18:06:01)
;
_computing_data_collection
;
CrysAlisPro, Agilent Technologies,
Version 1.171.37.35 (release 13-08-2014 CrysAlis171 .NET)
(compiled Aug 13 2014,18:06:01)
;
_computing_data_reduction
;
CrysAlisPro, Agilent Technologies,
Version 1.171.37.35 (release 13-08-2014 CrysAlis171 .NET)
(compiled Aug 13 2014,18:06:01)
;
_computing_molecular_graphics 'Olex2 (Dolomanov et al., 2009)'
_computing_publication_material 'Olex2 (Dolomanov et al., 2009)'
_computing_structure_refinement 'ShelXL (Sheldrick, 2015)'
_diffrn_ambient_temperature 293(2)
_diffrn_detector 'CCD plate'
_diffrn_detector_area_resol_mean 5.3048
_diffrn_detector_type AtlasS2
_diffrn_measured_fraction_theta_full 1.000
_diffrn_measured_fraction_theta_max 0.971
_diffrn_measurement_details
;
#__ type_ start__ end____ width___ exp.time_
  1 omega  -42.00   40.00   1.0000    1.0000
omega____ theta____ kappa____ phi______ frames
    -      -37.5600   38.0000    0.0000 82

#__ type_ start__ end____ width___ exp.time_
  2 omega   17.00   67.00   1.0000    1.0000
omega____ theta____ kappa____ phi______ frames
    -       37.5600   38.0000 -150.0000 50

#__ type_ start__ end____ width___ exp.time_
  3 omega   32.00   80.00   1.0000    5.0000
omega____ theta____ kappa____ phi______ frames
    -      112.4555  -30.0000 -150.0000 48

#__ type_ start__ end____ width___ exp.time_
  4 omega   46.00  126.00   1.0000    5.0000
omega____ theta____ kappa____ phi______ frames
    -      112.4555  -77.0000 -150.0000 80

#__ type_ start__ end____ width___ exp.time_
  5 omega   66.00  107.00   1.0000    5.0000
omega____ theta____ kappa____ phi______ frames
    -      112.4555  -94.0000  -30.0000 41

#__ type_ start__ end____ width___ exp.time_
  6 omega   75.00  108.00   1.0000    5.0000
omega____ theta____ kappa____ phi______ frames
    -      112.4555  -94.0000   60.0000 33

#__ type_ start__ end____ width___ exp.time_
  7 omega   41.00   90.00   1.0000    5.0000
omega____ theta____ kappa____ phi______ frames
    -      112.4555  -30.0000  150.0000 49

#__ type_ start__ end____ width___ exp.time_
  8 omega   75.00  145.00   1.0000    5.0000
omega____ theta____ kappa____ phi______ frames
    -      112.4555   30.0000   60.0000 70

#__ type_ start__ end____ width___ exp.time_
  9 omega   84.00  177.00   1.0000    5.0000
omega____ theta____ kappa____ phi______ frames
    -      112.4555   45.0000  -30.0000 93

#__ type_ start__ end____ width___ exp.time_
 10 omega  152.00  178.00   1.0000    5.0000
omega____ theta____ kappa____ phi______ frames
    -      112.4555  111.0000 -120.0000 26

#__ type_ start__ end____ width___ exp.time_
 11 omega  111.00  172.00   1.0000    5.0000
omega____ theta____ kappa____ phi______ frames
    -      112.4555  111.0000 -180.0000 61

#__ type_ start__ end____ width___ exp.time_
 12 omega  102.00  129.00   1.0000    5.0000
omega____ theta____ kappa____ phi______ frames
    -      112.4555  111.0000 -120.0000 27

#__ type_ start__ end____ width___ exp.time_
 13 omega  104.00  176.00   1.0000    5.0000
omega____ theta____ kappa____ phi______ frames
    -      112.4555  111.0000  -90.0000 72

#__ type_ start__ end____ width___ exp.time_
 14 omega   35.00   81.00   1.0000    5.0000
omega____ theta____ kappa____ phi______ frames
    -      112.4555  -30.0000   30.0000 46

#__ type_ start__ end____ width___ exp.time_
 15 omega   35.00   88.00   1.0000    5.0000
omega____ theta____ kappa____ phi______ frames
    -      112.4555  -45.0000  -60.0000 53

#__ type_ start__ end____ width___ exp.time_
 16 omega   38.00  115.00   1.0000    5.0000
omega____ theta____ kappa____ phi______ frames
    -      112.4555 -111.0000 -150.0000 77

#__ type_ start__ end____ width___ exp.time_
 17 omega   48.00   91.00   1.0000    1.0000
omega____ theta____ kappa____ phi______ frames
    -       37.5600 -125.0000 -150.0000 43

#__ type_ start__ end____ width___ exp.time_
 18 omega   23.00   80.00   1.0000    1.0000
omega____ theta____ kappa____ phi______ frames
    -       37.5600 -125.0000   60.0000 57

#__ type_ start__ end____ width___ exp.time_
 19 omega    8.00   48.00   1.0000    1.0000
omega____ theta____ kappa____ phi______ frames
    -       37.5600  -99.0000   90.0000 40

#__ type_ start__ end____ width___ exp.time_
 20 omega  -40.00   30.00   1.0000    1.0000
omega____ theta____ kappa____ phi______ frames
    -       37.5600  -57.0000   90.0000 70

#__ type_ start__ end____ width___ exp.time_
 21 omega -113.00   -5.00   1.0000    1.0000
omega____ theta____ kappa____ phi______ frames
    -      -37.5600  -57.0000 -150.0000 108
;
_diffrn_measurement_device 'four-circle diffractometer'
_diffrn_measurement_device_type 'SuperNova, Dual, Cu at zero, AtlasS2'
_diffrn_measurement_method '\w scans'
_diffrn_orient_matrix_UB_11 -0.1777274000
_diffrn_orient_matrix_UB_12 0.0287052000
_diffrn_orient_matrix_UB_13 0.0130685000
_diffrn_orient_matrix_UB_21 0.0164254000
_diffrn_orient_matrix_UB_22 0.1457478000
_diffrn_orient_matrix_UB_23 -0.0102876000
_diffrn_orient_matrix_UB_31 0.0133936000
_diffrn_orient_matrix_UB_32 0.0030713000
_diffrn_orient_matrix_UB_33 -0.1379171000
_diffrn_radiation_monochromator mirror
_diffrn_radiation_probe x-ray
_diffrn_radiation_type CuK\a
_diffrn_radiation_wavelength 1.54184
_diffrn_reflns_av_R_equivalents 0.0132
_diffrn_reflns_av_unetI/netI 0.0188
_diffrn_reflns_Laue_measured_fraction_full 1.000
_diffrn_reflns_Laue_measured_fraction_max 0.971
_diffrn_reflns_limit_h_max 10
_diffrn_reflns_limit_h_min -10
_diffrn_reflns_limit_k_max 12
_diffrn_reflns_limit_k_min -12
_diffrn_reflns_limit_l_max 9
_diffrn_reflns_limit_l_min -13
_diffrn_reflns_number 6307
_diffrn_reflns_point_group_measured_fraction_full 1.000
_diffrn_reflns_point_group_measured_fraction_max 0.971
_diffrn_reflns_theta_full 67.684
_diffrn_reflns_theta_max 74.795
_diffrn_reflns_theta_min 3.986
_diffrn_source 'sealed X-ray tube'
_diffrn_source_type 'SuperNova (Cu) X-ray Source'
_exptl_absorpt_coefficient_mu 4.438
_exptl_absorpt_correction_T_max 1.00000
_exptl_absorpt_correction_T_min 0.74123
_exptl_absorpt_correction_type multi-scan
_exptl_absorpt_process_details
;
CrysAlisPro, Agilent Technologies,
Version 1.171.37.35 (release 13-08-2014 CrysAlis171 .NET)
(compiled Aug 13 2014,18:06:01)
Empirical absorption correction using spherical harmonics,
 implemented in SCALE3 ABSPACK scaling algorithm.
;
_exptl_crystal_colour blue
_exptl_crystal_colour_primary blue
_exptl_crystal_density_diffrn 1.701
_exptl_crystal_description
;
;
_exptl_crystal_F_000 530
_exptl_crystal_size_max 0.18
_exptl_crystal_size_mid 0.16
_exptl_crystal_size_min 0.08
_refine_diff_density_max 0.714
_refine_diff_density_min -0.598
_refine_diff_density_rms 0.060
_refine_ls_extinction_method none
_refine_ls_goodness_of_fit_ref 1.071
_refine_ls_hydrogen_treatment constr
_refine_ls_matrix_type full
_refine_ls_number_parameters 273
_refine_ls_number_reflns 4034
_refine_ls_number_restraints 6
_refine_ls_restrained_S_all 1.249
_refine_ls_R_factor_all 0.0363
_refine_ls_R_factor_gt 0.0348
_refine_ls_shift/su_max 0.000
_refine_ls_shift/su_mean 0.000
_refine_ls_structure_factor_coef Fsqd
_refine_ls_weighting_details 'w=1/[\s^2^(Fo^2^)+(0.0524P)^2^+0.4555P] where P=(Fo^2^+2Fc^2^)/3'
_refine_ls_weighting_scheme calc
_refine_ls_wR_factor_gt 0.0950
_refine_ls_wR_factor_ref 0.0966
_reflns_Friedel_coverage 0.000
_reflns_number_gt 3806
_reflns_number_total 4034
_reflns_threshold_expression 'I > 2\s(I)'
_cod_data_source_file ic6b02165_si_003.cif
_cod_data_source_block pymim-acn
_cod_database_code 4345469
_shelx_space_group_comment
;
The symmetry employed for this shelxl refinement is uniquely defined
by the following loop, which should always be used as a source of
symmetry information in preference to the above space-group names.
They are only intended as comments.
;
_reflns_odcompleteness_completeness 99.97
_reflns_odcompleteness_iscentric 1
_reflns_odcompleteness_theta 68.13
_olex2_refinement_description
;
1. Fixed Uiso
 At 1.2 times of:
  All C(H) groups, All C(H,H) groups, All N(H) groups
 At 1.5 times of:
  All C(H,H,H) groups
2. Uiso/Uaniso restraints and constraints
Cl1 \\sim O1: within 2A with sigma of 0.001 and sigma for terminal atoms of
0.002
3.a Ternary CH refined with riding coordinates:
 N1(H1)
3.b Secondary CH2 refined with riding coordinates:
 C1(H1A,H1B), C2(H2A,H2B), C8(H8A,H8B)
3.c Aromatic/amide H refined with riding coordinates:
 C4(H4), C5(H5), C6(H6), C7(H7), C10(H10), C11(H11)
3.d Idealised Me refined as rotating group:
 C12(H12A,H12B,H12C), C14(H14A,H14B,H14C)
;
_shelx_shelxl_version_number 2016/4
_olex2_submission_special_instructions 'No special instructions were received'

loop_
_space_group_symop_operation_xyz
'x, y, z'
'-x, -y, -z'

loop_
_atom_site_label
_atom_site_type_symbol
_atom_site_fract_x
_atom_site_fract_y
_atom_site_fract_z
_atom_site_U_iso_or_equiv
_atom_site_adp_type
_atom_site_occupancy
_atom_site_site_symmetry_order
_atom_site_calc_flag
_atom_site_refinement_flags_posn
_atom_site_refinement_flags_adp
Cu1 Cu 0.26017(3) 0.73834(3) 0.25540(2) 0.03609(11) Uani 1 1 d . .
N1 N 0.1722(2) 0.66510(19) 0.12508(17) 0.0457(4) Uani 1 1 d . .
H1 H 0.258917 0.610101 0.082691 0.055 Uiso 1 1 calc R .
N2 N 0.2840(2) 0.91331(17) 0.16666(15) 0.0391(4) Uani 1 1 d . .
N3 N 0.2046(2) 0.57325(16) 0.34125(16) 0.0405(4) Uani 1 1 d . .
N4 N 0.0760(2) 0.40420(19) 0.3535(2) 0.0548(5) Uani 1 1 d . .
N5 N 0.3594(2) 0.77571(18) 0.39244(17) 0.0452(4) Uani 1 1 d . .
C1 C 0.1214(3) 0.7593(2) 0.0306(2) 0.0546(6) Uani 1 1 d . .
H1A H 0.034120 0.817202 0.065803 0.065 Uiso 1 1 calc R .
H1B H 0.088802 0.714684 -0.030319 0.065 Uiso 1 1 calc R .
C2 C 0.2558(3) 0.8349(3) -0.0256(2) 0.0586(6) Uani 1 1 d . .
H2A H 0.349948 0.776082 -0.037450 0.070 Uiso 1 1 calc R .
H2B H 0.238424 0.872519 -0.104255 0.070 Uiso 1 1 calc R .
C3 C 0.2797(3) 0.9403(2) 0.04791(19) 0.0452(5) Uani 1 1 d . .
C4 C 0.2960(3) 1.0649(3) -0.0057(2) 0.0586(6) Uani 1 1 d . .
H4 H 0.294193 1.081900 -0.087622 0.070 Uiso 1 1 calc R .
C5 C 0.3147(3) 1.1623(3) 0.0618(3) 0.0617(7) Uani 1 1 d . .
H5 H 0.326050 1.245293 0.026371 0.074 Uiso 1 1 calc R .
C6 C 0.3163(3) 1.1349(2) 0.1832(3) 0.0572(6) Uani 1 1 d . .
H6 H 0.328898 1.198949 0.231191 0.069 Uiso 1 1 calc R .
C7 C 0.2990(3) 1.0114(2) 0.2316(2) 0.0480(5) Uani 1 1 d . .
H7 H 0.297411 0.994115 0.313902 0.058 Uiso 1 1 calc R .
C8 C 0.0562(3) 0.5770(3) 0.1799(2) 0.0542(6) Uani 1 1 d . .
H8A H 0.050574 0.512376 0.125152 0.065 Uiso 1 1 calc R .
H8B H -0.045598 0.624075 0.199461 0.065 Uiso 1 1 calc R .
C9 C 0.1094(3) 0.5156(2) 0.2910(2) 0.0452(5) Uani 1 1 d . .
C10 C 0.1543(3) 0.3912(2) 0.4491(3) 0.0592(7) Uani 1 1 d . .
H10 H 0.152425 0.323297 0.508473 0.071 Uiso 1 1 calc R .
C11 C 0.2347(3) 0.4953(2) 0.4410(2) 0.0491(5) Uani 1 1 d . .
H11 H 0.298860 0.511302 0.493562 0.059 Uiso 1 1 calc R .
C12 C -0.0277(4) 0.3147(3) 0.3272(4) 0.0785(10) Uani 1 1 d . .
H12A H -0.127955 0.360024 0.322643 0.118 Uiso 1 1 calc GR .
H12B H -0.037959 0.246321 0.390030 0.118 Uiso 1 1 calc GR .
H12C H 0.014944 0.279113 0.251522 0.118 Uiso 1 1 calc GR .
C13 C 0.4083(3) 0.7870(2) 0.4758(2) 0.0422(4) Uani 1 1 d . .
C14 C 0.4699(3) 0.8021(3) 0.5833(2) 0.0586(6) Uani 1 1 d . .
H14A H 0.560895 0.847511 0.561735 0.088 Uiso 1 1 calc GR .
H14B H 0.496687 0.718625 0.621234 0.088 Uiso 1 1 calc GR .
H14C H 0.392977 0.850043 0.638106 0.088 Uiso 1 1 calc GR .
Cl2 Cl 0.59288(6) 0.51985(5) 0.17170(5) 0.04580(14) Uani 1 1 d . .
O5 O 0.7338(2) 0.5088(2) 0.0847(2) 0.0734(6) Uani 1 1 d . .
O6 O 0.5137(2) 0.64571(17) 0.15272(17) 0.0583(4) Uani 1 1 d . .
O7 O 0.6254(3) 0.5032(3) 0.2910(2) 0.0879(7) Uani 1 1 d . .
O8 O 0.4939(3) 0.4258(2) 0.1567(2) 0.0863(7) Uani 1 1 d . .
Cl1 Cl -0.13366(7) 0.92532(5) 0.34651(5) 0.04977(15) Uani 1 1 d . U
O1 O -0.0004(3) 0.8374(2) 0.3558(2) 0.0910(7) Uani 1 1 d . U
O2 O -0.2036(4) 0.9561(3) 0.4628(2) 0.1190(12) Uani 1 1 d . .
O3 O -0.0941(4) 1.0340(2) 0.2693(3) 0.1042(10) Uani 1 1 d . .
O4 O -0.2412(5) 0.8635(4) 0.3020(3) 0.1527(18) Uani 1 1 d . .

loop_
_atom_site_aniso_label
_atom_site_aniso_U_11
_atom_site_aniso_U_22
_atom_site_aniso_U_33
_atom_site_aniso_U_23
_atom_site_aniso_U_13
_atom_site_aniso_U_12
Cu1 0.04479(18) 0.03199(16) 0.03248(16) -0.00082(11) -0.01018(12) -0.00380(12)
N1 0.0497(10) 0.0462(10) 0.0433(9) -0.0086(8) -0.0149(8) 0.0011(8)
N2 0.0439(9) 0.0366(8) 0.0351(8) 0.0010(6) -0.0062(7) -0.0010(7)
N3 0.0435(9) 0.0334(8) 0.0424(9) -0.0017(7) -0.0036(7) -0.0019(7)
N4 0.0479(10) 0.0344(9) 0.0758(14) -0.0089(9) 0.0087(10) -0.0047(8)
N5 0.0564(11) 0.0402(9) 0.0409(9) -0.0017(7) -0.0142(8) -0.0049(8)
C1 0.0660(15) 0.0541(13) 0.0493(13) -0.0113(10) -0.0297(11) 0.0076(11)
C2 0.0774(17) 0.0627(15) 0.0321(10) -0.0036(10) -0.0109(10) 0.0100(13)
C3 0.0448(11) 0.0494(12) 0.0362(10) 0.0040(9) -0.0038(8) 0.0058(9)
C4 0.0591(14) 0.0624(15) 0.0455(13) 0.0179(11) -0.0033(10) 0.0031(12)
C5 0.0615(15) 0.0450(13) 0.0727(17) 0.0200(12) -0.0077(13) -0.0070(11)
C6 0.0628(15) 0.0394(12) 0.0708(16) 0.0034(11) -0.0162(12) -0.0093(10)
C7 0.0592(13) 0.0391(11) 0.0472(12) 0.0006(9) -0.0134(10) -0.0073(9)
C8 0.0510(13) 0.0558(14) 0.0611(14) -0.0141(11) -0.0150(11) -0.0112(10)
C9 0.0409(10) 0.0364(10) 0.0550(12) -0.0098(9) 0.0022(9) -0.0024(8)
C10 0.0570(14) 0.0369(12) 0.0712(17) 0.0097(11) 0.0093(12) 0.0041(10)
C11 0.0523(12) 0.0403(11) 0.0485(12) 0.0062(9) -0.0025(10) 0.0032(9)
C12 0.0619(17) 0.0495(15) 0.120(3) -0.0197(16) 0.0101(17) -0.0202(13)
C13 0.0462(11) 0.0369(10) 0.0442(11) -0.0012(8) -0.0128(9) -0.0008(8)
C14 0.0651(15) 0.0631(15) 0.0532(14) -0.0078(11) -0.0301(12) 0.0050(12)
Cl2 0.0484(3) 0.0430(3) 0.0447(3) -0.0054(2) -0.0103(2) 0.0059(2)
O5 0.0523(10) 0.0847(15) 0.0768(13) -0.0222(11) 0.0023(9) 0.0121(10)
O6 0.0550(10) 0.0494(9) 0.0601(10) 0.0054(8) 0.0028(8) 0.0100(8)
O7 0.1059(18) 0.1016(18) 0.0574(12) 0.0027(12) -0.0372(12) 0.0139(15)
O8 0.0946(17) 0.0684(14) 0.1006(18) -0.0261(12) -0.0065(14) -0.0284(12)
Cl1 0.0559(3) 0.0408(3) 0.0508(3) -0.0033(2) -0.0082(2) 0.0004(2)
O1 0.0737(11) 0.0691(11) 0.1039(13) 0.0214(11) 0.0219(11) 0.0202(10)
O2 0.142(3) 0.126(3) 0.0722(16) -0.0356(16) 0.0001(17) 0.047(2)
O3 0.108(2) 0.0638(14) 0.142(3) 0.0449(16) -0.0434(19) -0.0211(13)
O4 0.190(4) 0.190(4) 0.113(2) 0.023(2) -0.072(3) -0.124(3)

loop_
_atom_type_symbol
_atom_type_description
_atom_type_scat_dispersion_real
_atom_type_scat_dispersion_imag
_atom_type_scat_source
C C 0.0181 0.0091 'International Tables Vol C Tables 4.2.6.8 and 6.1.1.4'
H H 0.0000 0.0000 'International Tables Vol C Tables 4.2.6.8 and 6.1.1.4'
Cl Cl 0.3639 0.7018 'International Tables Vol C Tables 4.2.6.8 and 6.1.1.4'
Cu Cu -1.9646 0.5888 'International Tables Vol C Tables 4.2.6.8 and 6.1.1.4'
N N 0.0311 0.0180 'International Tables Vol C Tables 4.2.6.8 and 6.1.1.4'
O O 0.0492 0.0322 'International Tables Vol C Tables 4.2.6.8 and 6.1.1.4'

loop_
_geom_angle_atom_site_label_1
_geom_angle_atom_site_label_2
_geom_angle_atom_site_label_3
_geom_angle
N2 Cu1 N1 95.11(8)
N3 Cu1 N1 80.88(8)
N3 Cu1 N2 171.70(7)
N3 Cu1 N5 89.90(8)
N5 Cu1 N1 169.19(8)
N5 Cu1 N2 94.73(7)
Cu1 N1 H1 105.1
C1 N1 Cu1 116.23(15)
C1 N1 H1 105.1
C8 N1 Cu1 110.17(14)
C8 N1 H1 105.1
C8 N1 C1 114.0(2)
C3 N2 Cu1 124.67(16)
C7 N2 Cu1 117.51(14)
C7 N2 C3 117.76(19)
C9 N3 Cu1 113.61(15)
C9 N3 C11 107.0(2)
C11 N3 Cu1 139.43(17)
C9 N4 C10 106.9(2)
C9 N4 C12 126.7(3)
C10 N4 C12 126.4(3)
C13 N5 Cu1 173.23(19)
N1 C1 H1A 110.0
N1 C1 H1B 110.0
N1 C1 C2 108.5(2)
H1A C1 H1B 108.4
C2 C1 H1A 110.0
C2 C1 H1B 110.0
C1 C2 H2A 108.8
C1 C2 H2B 108.8
H2A C2 H2B 107.7
C3 C2 C1 113.9(2)
C3 C2 H2A 108.8
C3 C2 H2B 108.8
N2 C3 C2 119.1(2)
N2 C3 C4 120.6(2)
C4 C3 C2 120.2(2)
C3 C4 H4 119.8
C5 C4 C3 120.4(2)
C5 C4 H4 119.8
C4 C5 H5 120.6
C4 C5 C6 118.7(2)
C6 C5 H5 120.6
C5 C6 H6 120.7
C7 C6 C5 118.6(3)
C7 C6 H6 120.7
N2 C7 C6 123.8(2)
N2 C7 H7 118.1
C6 C7 H7 118.1
N1 C8 H8A 110.6
N1 C8 H8B 110.6
N1 C8 C9 105.73(19)
H8A C8 H8B 108.7
C9 C8 H8A 110.6
C9 C8 H8B 110.6
N3 C9 N4 110.7(2)
N3 C9 C8 119.6(2)
N4 C9 C8 129.7(2)
N4 C10 H10 126.3
C11 C10 N4 107.4(2)
C11 C10 H10 126.3
N3 C11 H11 126.0
C10 C11 N3 108.0(2)
C10 C11 H11 126.0
N4 C12 H12A 109.5
N4 C12 H12B 109.5
N4 C12 H12C 109.5
H12A C12 H12B 109.5
H12A C12 H12C 109.5
H12B C12 H12C 109.5
N5 C13 C14 179.5(3)
C13 C14 H14A 109.5
C13 C14 H14B 109.5
C13 C14 H14C 109.5
H14A C14 H14B 109.5
H14A C14 H14C 109.5
H14B C14 H14C 109.5
O6 Cl2 O5 108.42(13)
O7 Cl2 O5 110.83(16)
O7 Cl2 O6 109.32(14)
O7 Cl2 O8 109.24(17)
O8 Cl2 O5 110.43(15)
O8 Cl2 O6 108.56(15)
O2 Cl1 O1 107.97(18)
O2 Cl1 O3 113.0(2)
O3 Cl1 O1 110.81(16)
O4 Cl1 O1 109.0(3)
O4 Cl1 O2 106.2(3)
O4 Cl1 O3 109.7(2)

loop_
_geom_bond_atom_site_label_1
_geom_bond_atom_site_label_2
_geom_bond_distance
Cu1 N1 2.0323(18)
Cu1 N2 2.0175(17)
Cu1 N3 1.9679(17)
Cu1 N5 2.0022(19)
N1 H1 0.9800
N1 C1 1.480(3)
N1 C8 1.467(3)
N2 C3 1.353(3)
N2 C7 1.349(3)
N3 C9 1.321(3)
N3 C11 1.377(3)
N4 C9 1.339(3)
N4 C10 1.374(4)
N4 C12 1.466(3)
N5 C13 1.127(3)
C1 H1A 0.9700
C1 H1B 0.9700
C1 C2 1.508(4)
C2 H2A 0.9700
C2 H2B 0.9700
C2 C3 1.497(4)
C3 C4 1.397(3)
C4 H4 0.9300
C4 C5 1.372(4)
C5 H5 0.9300
C5 C6 1.378(4)
C6 H6 0.9300
C6 C7 1.370(3)
C7 H7 0.9300
C8 H8A 0.9700
C8 H8B 0.9700
C8 C9 1.486(4)
C10 H10 0.9300
C10 C11 1.353(4)
C11 H11 0.9300
C12 H12A 0.9600
C12 H12B 0.9600
C12 H12C 0.9600
C13 C14 1.447(3)
C14 H14A 0.9600
C14 H14B 0.9600
C14 H14C 0.9600
Cl2 O5 1.436(2)
Cl2 O6 1.4344(17)
Cl2 O7 1.421(2)
Cl2 O8 1.429(2)
Cl1 O1 1.418(2)
Cl1 O2 1.397(3)
Cl1 O3 1.404(2)
Cl1 O4 1.395(3)
